data_7712398
loop_
_publ_author_name
'Salvador, Daniel'
'Herrera, Raquel'
'Gimeno, Maria Concepcion'

_publ_section_title
;
 Free-Catalysed Synthesis of Thiazolidine-Thiourea Ligands for Metal
 Coordination (Au and Ag) and Preliminary Cytotoxic Studies
;
_journal_name_full 'Dalton Transactions'
_journal_paper_doi 10.1039/D3DT00079F
_journal_year 2023
_chemical_formula_moiety '0.667(C17 H15 N3 S2)'
_chemical_formula_sum 'C11.333 H10 N2 S1.333'
_chemical_formula_weight 216.974
_space_group_crystal_system triclinic
_space_group_IT_number 2
_space_group_name_Hall '-P 1'
_space_group_name_H-M_alt 'P -1'
_symmetry_Int_Tables_number 2
_atom_sites_solution_primary iterative
_audit_creation_date 2023-02-17
_audit_creation_method
;
Olex2 1.5
(compiled 2022.04.07 svn.rca3783a0 for OlexSys, GUI svn.r6498)
;
_audit_update_record
;
2023-02-17 deposited with the CCDC.	2023-02-22 downloaded from the CCDC.
;
_cell_angle_alpha 101.37(3)
_cell_angle_beta 90.70(3)
_cell_angle_gamma 99.42(3)
_cell_formula_units_Z 3
_cell_length_a 5.6436(11)
_cell_length_b 11.400(2)
_cell_length_c 12.260(3)
_cell_measurement_reflns_used 4182
_cell_measurement_temperature 173(2)
_cell_measurement_theta_max 0.2290
_cell_measurement_theta_min 4.4180
_cell_volume 762.1(3)
_computing_cell_refinement
;
CrysAlisPro, Agilent Technologies,
Version 1.171.37.35 (release 13-08-2014 CrysAlis171 .NET)
(compiled Aug 13 2014,18:06:01)
;
_computing_data_collection
;
CrysAlisPro, Agilent Technologies,
Version 1.171.37.35 (release 13-08-2014 CrysAlis171 .NET)
(compiled Aug 13 2014,18:06:01)
;
_computing_data_reduction
;
CrysAlisPro, Agilent Technologies,
Version 1.171.37.35 (release 13-08-2014 CrysAlis171 .NET)
(compiled Aug 13 2014,18:06:01)
;
_computing_molecular_graphics 'Olex2 1.5 (Dolomanov et al., 2009)'
_computing_publication_material 'Olex2 1.5 (Dolomanov et al., 2009)'
_computing_structure_refinement 'olex2.refine 1.5 (Bourhis et al., 2015)'
_computing_structure_solution 'olex2.solve 1.5 (Bourhis et al., 2015)'
_diffrn_ambient_temperature 173.15
_diffrn_detector_area_resol_mean 16.0655
_diffrn_measured_fraction_theta_full 0.9935
_diffrn_measured_fraction_theta_max 0.9238
_diffrn_measurement_device_type 'Xcalibur, Sapphire3'
_diffrn_measurement_method 'w rotations'
_diffrn_radiation_type 'Mo K\a'
_diffrn_radiation_wavelength 0.71073
_diffrn_reflns_av_R_equivalents 0.0437
_diffrn_reflns_av_unetI/netI 0.0461
_diffrn_reflns_Laue_measured_fraction_full 0.9935
_diffrn_reflns_Laue_measured_fraction_max 0.9238
_diffrn_reflns_limit_h_max 7
_diffrn_reflns_limit_h_min -8
_diffrn_reflns_limit_k_max 16
_diffrn_reflns_limit_k_min -15
_diffrn_reflns_limit_l_max 17
_diffrn_reflns_limit_l_min -17
_diffrn_reflns_number 16599
_diffrn_reflns_point_group_measured_fraction_full 0.9935
_diffrn_reflns_point_group_measured_fraction_max 0.9238
_diffrn_reflns_theta_full 25.2417
_diffrn_reflns_theta_max 30.78
_diffrn_reflns_theta_min 4.49
_exptl_absorpt_coefficient_mu 0.348
_exptl_absorpt_correction_T_max 1.00000
_exptl_absorpt_correction_T_min 0.79493
_exptl_absorpt_correction_type multi-scan
_exptl_absorpt_process_details
;
CrysAlisPro, Agilent Technologies,
Version 1.171.37.35 (release 13-08-2014 CrysAlis171 .NET)
(compiled Aug 13 2014,18:06:01)
Empirical absorption correction using spherical harmonics,
 implemented in SCALE3 ABSPACK scaling algorithm.
;
_exptl_crystal_colour colorless
_exptl_crystal_density_diffrn 1.418
_exptl_crystal_description needle
_exptl_crystal_F_000 340.655
_exptl_crystal_size_max 0.5
_exptl_crystal_size_mid 0.08
_exptl_crystal_size_min 0.07
_refine_diff_density_max 0.4374
_refine_diff_density_min -0.4132
_refine_diff_density_rms 0.1026
_refine_ls_d_res_high 0.6944
_refine_ls_d_res_low 4.5405
_refine_ls_goodness_of_fit_ref 1.0447
_refine_ls_hydrogen_treatment refall
_refine_ls_matrix_type full
_refine_ls_number_constraints 0
_refine_ls_number_parameters 259
_refine_ls_number_reflns 4399
_refine_ls_number_restraints 0
_refine_ls_restrained_S_all 1.0447
_refine_ls_R_factor_all 0.0659
_refine_ls_R_factor_gt 0.0428
_refine_ls_shift/su_max -0.0006
_refine_ls_shift/su_mean 0.0001
_refine_ls_structure_factor_coef Fsqd
_refine_ls_weighting_details 'w=1/[\s^2^(Fo^2^)+(0.0408P)^2^+0.3193P] where P=(Fo^2^+2Fc^2^)/3'
_refine_ls_weighting_scheme calc
_refine_ls_wR_factor_gt 0.0908
_refine_ls_wR_factor_ref 0.1021
_reflns_Friedel_coverage 0.0
_reflns_limit_h_max 8
_reflns_limit_h_min -8
_reflns_limit_k_max 15
_reflns_limit_k_min -16
_reflns_limit_l_max 17
_reflns_limit_l_min 0
_reflns_number_gt 3319
_reflns_number_total 4399
_reflns_threshold_expression I>=2u(I)
_cod_data_source_file d3dt00079f2.cif
_cod_data_source_block c456
_cod_database_code 7712398
_olex2_refinement_description
;
;
_olex2_refine_details
;
Refinement using NoSpherA2, an implementation of
NOn-SPHERical Atom-form-factors in Olex2.
Please cite:
F. Kleemiss et al. Chem. Sci. DOI 10.1039/D0SC05526C - 2021
NoSpherA2 implementation of HAR makes use of
tailor-made aspherical atomic form factors calculated
on-the-fly from a Hirshfeld-partitioned electron density (ED) - not from
spherical-atom form factors.

The ED is calculated from a gaussian basis set single determinant SCF
wavefunction - either Hartree-Fock or DFT using selected funtionals
 - for a fragment of the crystal.
This fragment can be embedded in an electrostatic crystal field by employing cluster charges
or modelled using implicit solvation models, depending on the software used.
The following options were used:
   SOFTWARE:       ORCA 5.0
   PARTITIONING:   NoSpherA2
   INT ACCURACY:   Normal
   METHOD:         R2SCAN
   BASIS SET:      def2-TZVP
   CHARGE:         0
   MULTIPLICITY:   1
   DATE:           2023-01-31_15-48-37
;
_olex2_submission_special_instructions 'No special instructions were received'

loop_
_space_group_symop_id
_space_group_symop_operation_xyz
1 x,y,z
2 -x,-y,-z

loop_
_atom_site_label
_atom_site_type_symbol
_atom_site_fract_x
_atom_site_fract_y
_atom_site_fract_z
_atom_site_U_iso_or_equiv
_atom_site_adp_type
_atom_site_occupancy
_atom_site_refinement_flags_posn
S1 S 0.23072(8) 0.94414(4) 0.81349(4) 0.02614(12) Uani 1.000000 .
S2 S -0.32935(8) 0.56907(4) 0.90123(4) 0.02364(12) Uani 1.000000 .
N2 N -0.0393(2) 0.73279(12) 0.82200(12) 0.0181(3) Uani 1.000000 .
N1 N 0.2650(3) 0.72139(13) 0.69849(12) 0.0192(3) Uani 1.000000 .
N3 N 0.0049(2) 0.52952(12) 0.75034(12) 0.0196(3) Uani 1.000000 .
C12 C 0.5350(3) 0.86017(16) 0.60261(15) 0.0229(4) Uani 1.000000 .
C13 C 0.1549(3) 0.79406(15) 0.77332(14) 0.0183(3) Uani 1.000000 .
C2 C 0.0973(3) 0.34530(15) 0.79819(14) 0.0194(3) Uani 1.000000 .
C7 C 0.4626(3) 0.74874(15) 0.63275(14) 0.0187(3) Uani 1.000000 .
C4 C -0.1843(3) 0.15759(15) 0.75594(15) 0.0204(3) Uani 1.000000 .
C16 C -0.0976(3) 0.60732(14) 0.81318(14) 0.0174(3) Uani 1.000000 .
C1 C -0.0655(3) 0.40385(14) 0.75258(14) 0.0175(3) Uani 1.000000 .
C15 C -0.3758(3) 0.71984(15) 0.94088(14) 0.0200(3) Uani 1.000000 .
C5 C -0.3450(3) 0.21584(16) 0.70953(15) 0.0212(3) Uani 1.000000 .
C6 C -0.2860(3) 0.33842(16) 0.70676(15) 0.0206(3) Uani 1.000000 .
C3 C 0.0371(3) 0.22260(16) 0.79955(15) 0.0212(3) Uani 1.000000 .
C14 C -0.1791(3) 0.80579(16) 0.90166(16) 0.0220(4) Uani 1.000000 .
C8 C 0.5834(3) 0.65204(17) 0.59264(15) 0.0229(4) Uani 1.000000 .
C10 C 0.8537(3) 0.78000(18) 0.49818(15) 0.0274(4) Uani 1.000000 .
C9 C 0.7769(3) 0.66813(18) 0.52595(16) 0.0267(4) Uani 1.000000 .
C11 C 0.7310(3) 0.87446(17) 0.53637(16) 0.0273(4) Uani 1.000000 .
C18 C -0.5589(3) 0.75138(18) 0.99922(15) 0.0245(4) Uani 1.000000 .
H12 H 0.452(4) 0.9236(19) 0.6267(17) 0.026(5) Uiso 1.000000 .
H1 H 0.217(4) 0.644(2) 0.6955(18) 0.030(6) Uiso 1.000000 .
H2 H 0.254(4) 0.3912(19) 0.8290(18) 0.030(5) Uiso 1.000000 .
H14a H -0.077(4) 0.848(2) 0.9656(19) 0.033(6) Uiso 1.000000 .
H9 H 0.858(4) 0.597(2) 0.4985(17) 0.030(6) Uiso 1.000000 .
H14b H -0.240(3) 0.8636(18) 0.8640(17) 0.024(5) Uiso 1.000000 .
H8 H 0.534(4) 0.574(2) 0.6157(17) 0.028(5) Uiso 1.000000 .
H3 H 0.149(4) 0.184(2) 0.8316(18) 0.032(6) Uiso 1.000000 .
H11 H 0.779(4) 0.952(2) 0.5158(19) 0.036(6) Uiso 1.000000 .
H4 H -0.218(3) 0.0751(19) 0.7557(16) 0.021(5) Uiso 1.000000 .
H10 H 0.985(4) 0.791(2) 0.4541(18) 0.032(6) Uiso 1.000000 .
H18a H -0.679(4) 0.693(2) 1.0237(18) 0.034(6) Uiso 1.000000 .
H18b H -0.577(4) 0.835(2) 1.0173(17) 0.027(5) Uiso 1.000000 .
H6 H -0.397(4) 0.3805(19) 0.6737(18) 0.031(6) Uiso 1.000000 .
H5 H -0.492(4) 0.172(2) 0.6787(18) 0.032(6) Uiso 1.000000 .

loop_
_atom_site_aniso_label
_atom_site_aniso_U_11
_atom_site_aniso_U_22
_atom_site_aniso_U_33
_atom_site_aniso_U_12
_atom_site_aniso_U_13
_atom_site_aniso_U_23
S1 0.0309(2) 0.0129(2) 0.0335(3) 0.00191(16) 0.01010(19) 0.00315(17)
S2 0.0249(2) 0.0162(2) 0.0277(2) -0.00059(16) 0.00983(17) 0.00208(17)
N2 0.0191(6) 0.0127(6) 0.0223(7) 0.0020(5) 0.0043(5) 0.0036(5)
N1 0.0217(7) 0.0121(6) 0.0232(7) 0.0009(5) 0.0046(6) 0.0034(6)
N3 0.0198(7) 0.0132(6) 0.0260(8) 0.0021(5) 0.0045(6) 0.0045(6)
C12 0.0256(8) 0.0174(8) 0.0244(9) 0.0008(7) 0.0037(7) 0.0032(7)
C13 0.0194(8) 0.0147(7) 0.0216(8) 0.0026(6) 0.0016(6) 0.0058(6)
C2 0.0175(8) 0.0161(8) 0.0232(8) 0.0004(6) 0.0002(6) 0.0026(6)
C7 0.0165(7) 0.0203(8) 0.0175(8) 0.0003(6) 0.0007(6) 0.0018(6)
C4 0.0223(8) 0.0137(8) 0.0245(9) 0.0014(6) 0.0038(7) 0.0032(7)
C16 0.0170(7) 0.0144(7) 0.0204(8) 0.0003(6) 0.0004(6) 0.0045(6)
C1 0.0196(7) 0.0133(7) 0.0192(8) 0.0028(6) 0.0040(6) 0.0021(6)
C15 0.0204(8) 0.0190(8) 0.0199(8) 0.0029(6) -0.0007(6) 0.0024(6)
C5 0.0177(8) 0.0198(8) 0.0237(9) -0.0001(6) 0.0013(7) 0.0011(7)
C6 0.0201(8) 0.0188(8) 0.0232(9) 0.0044(6) 0.0023(6) 0.0041(7)
C3 0.0222(8) 0.0174(8) 0.0247(9) 0.0048(6) 0.0009(7) 0.0044(7)
C14 0.0235(8) 0.0156(8) 0.0262(9) 0.0045(6) 0.0075(7) 0.0016(7)
C8 0.0250(8) 0.0220(9) 0.0223(9) 0.0045(7) 0.0012(7) 0.0056(7)
C10 0.0216(8) 0.0358(11) 0.0211(9) -0.0027(7) 0.0035(7) 0.0028(8)
C9 0.0246(9) 0.0322(10) 0.0236(9) 0.0090(8) 0.0029(7) 0.0028(8)
C11 0.0303(9) 0.0231(9) 0.0246(9) -0.0061(7) 0.0043(7) 0.0038(7)
C18 0.0239(9) 0.0257(9) 0.0240(9) 0.0056(7) 0.0041(7) 0.0035(7)

loop_
_atom_type_symbol
_atom_type_scat_dispersion_real
_atom_type_scat_dispersion_imag
_atom_type_scat_Cromer_Mann_a1
_atom_type_scat_Cromer_Mann_a2
_atom_type_scat_Cromer_Mann_a3
_atom_type_scat_Cromer_Mann_a4
_atom_type_scat_Cromer_Mann_b1
_atom_type_scat_Cromer_Mann_b2
_atom_type_scat_Cromer_Mann_b3
_atom_type_scat_Cromer_Mann_b4
_atom_type_scat_Cromer_Mann_c
_atom_type_scat_source
_atom_type_scat_dispersion_source
C 0.00347 0.00161 2.31000 1.02000 1.58860 0.86500 20.84390 10.20750 0.56870 51.65120 0.21560 'International Tables Volume C Table 6.1.1.4 (pp. 500-502)' 'Henke, Gullikson and Davis, At. Data and Nucl. Data Tables, 1993, 54, 2'
H 0.00000 0.00000 0.49300 0.32291 0.14019 0.04081 10.51090 26.12570 3.14236 57.79970 0.00304 'International Tables Volume C Table 6.1.1.4 (pp. 500-502)' 'Henke, Gullikson and Davis, At. Data and Nucl. Data Tables, 1993, 54, 2'
N 0.00653 0.00323 12.21260 3.13220 2.01250 1.16630 0.00570 9.89330 28.99750 0.58260 -11.52900 'International Tables Volume C Table 6.1.1.4 (pp. 500-502)' 'Henke, Gullikson and Davis, At. Data and Nucl. Data Tables, 1993, 54, 2'
S 0.12424 0.12443 6.90530 5.20340 1.43790 1.58630 1.46790 22.21510 0.25360 56.17200 0.86690 'International Tables Volume C Table 6.1.1.4 (pp. 500-502)' 'Henke, Gullikson and Davis, At. Data and Nucl. Data Tables, 1993, 54, 2'

loop_
_geom_angle_atom_site_label_1
_geom_angle_atom_site_label_2
_geom_angle_atom_site_label_3
_geom_angle
_geom_angle_site_symmetry_1
_geom_angle_site_symmetry_3
_geom_angle_publ_flag
C15 S2 C16 92.86(8) . . ?
C16 N2 C13 126.09(13) . . ?
C14 N2 C13 118.19(13) . . ?
C14 N2 C16 115.24(13) . . ?
C7 N1 C13 130.76(14) . . ?
H1 N1 C13 114.3(14) . . ?
H1 N1 C7 114.5(14) . . ?
C1 N3 C16 118.94(14) . . ?
C11 C12 C7 119.21(17) . . ?
H12 C12 C7 119.8(13) . . ?
H12 C12 C11 121.0(13) . . ?
N2 C13 S1 119.27(12) . . ?
N1 C13 S1 126.49(13) . . ?
N1 C13 N2 114.23(14) . . ?
C3 C2 C1 119.90(16) . . ?
H2 C2 C1 119.7(12) . . ?
H2 C2 C3 120.4(12) . . ?
C12 C7 N1 125.07(15) . . ?
C8 C7 N1 115.36(15) . . ?
C8 C7 C12 119.51(16) . . ?
C3 C4 C5 119.43(16) . . ?
H4 C4 C5 121.7(12) . . ?
H4 C4 C3 118.9(12) . . ?
N2 C16 S2 111.62(11) . . ?
N3 C16 S2 123.78(13) . . ?
N3 C16 N2 124.59(15) . . ?
C2 C1 N3 118.30(14) . . ?
C6 C1 N3 121.91(15) . . ?
C6 C1 C2 119.74(15) . . ?
C14 C15 S2 111.08(12) . . ?
C18 C15 S2 123.32(15) . . ?
C18 C15 C14 125.59(16) . . ?
C6 C5 C4 120.56(16) . . ?
H5 C5 C4 119.8(13) . . ?
H5 C5 C6 119.6(13) . . ?
C5 C6 C1 119.80(16) . . ?
H6 C6 C1 118.7(13) . . ?
H6 C6 C5 121.5(13) . . ?
C4 C3 C2 120.55(16) . . ?
H3 C3 C2 118.8(13) . . ?
H3 C3 C4 120.6(13) . . ?
C15 C14 N2 107.87(13) . . ?
H14a C14 N2 109.3(12) . . ?
H14a C14 C15 107.8(13) . . ?
H14b C14 N2 108.2(12) . . ?
H14b C14 C15 113.0(12) . . ?
H14b C14 H14a 110.6(17) . . ?
C9 C8 C7 120.22(17) . . ?
H8 C8 C7 119.0(12) . . ?
H8 C8 C9 120.7(12) . . ?
C11 C10 C9 119.07(17) . . ?
H10 C10 C9 120.2(13) . . ?
H10 C10 C11 120.7(13) . . ?
C10 C9 C8 120.42(17) . . ?
H9 C9 C8 117.8(12) . . ?
H9 C9 C10 121.7(12) . . ?
C10 C11 C12 121.52(18) . . ?
H11 C11 C12 118.4(13) . . ?
H11 C11 C10 120.1(13) . . ?
H18a C18 C15 122.5(13) . . ?
H18b C18 C15 119.7(12) . . ?
H18b C18 H18a 117.8(17) . . ?

loop_
_geom_bond_atom_site_label_1
_geom_bond_atom_site_label_2
_geom_bond_distance
_geom_bond_site_symmetry_2
_geom_bond_publ_flag
S1 C13 1.6661(17) . ?
S2 C16 1.7605(17) . ?
S2 C15 1.7551(18) . ?
N2 C13 1.405(2) . ?
N2 C16 1.396(2) . ?
N2 C14 1.477(2) . ?
N1 C13 1.340(2) . ?
N1 C7 1.414(2) . ?
N1 H1 0.87(2) . ?
N3 C16 1.274(2) . ?
N3 C1 1.428(2) . ?
C12 C7 1.391(2) . ?
C12 C11 1.388(3) . ?
C12 H12 0.93(2) . ?
C2 C1 1.392(2) . ?
C2 C3 1.388(2) . ?
C2 H2 0.98(2) . ?
C7 C8 1.401(2) . ?
C4 C5 1.386(2) . ?
C4 C3 1.386(2) . ?
C4 H4 0.93(2) . ?
C1 C6 1.391(2) . ?
C15 C14 1.505(2) . ?
C15 C18 1.322(2) . ?
C5 C6 1.390(2) . ?
C5 H5 0.93(2) . ?
C6 H6 0.98(2) . ?
C3 H3 0.95(2) . ?
C14 H14a 0.96(2) . ?
C14 H14b 0.98(2) . ?
C8 C9 1.382(3) . ?
C8 H8 0.98(2) . ?
C10 C9 1.387(3) . ?
C10 C11 1.382(3) . ?
C10 H10 0.93(2) . ?
C9 H9 1.00(2) . ?
C11 H11 0.96(2) . ?
C18 H18a 0.97(2) . ?
C18 H18b 0.96(2) . ?

loop_
_geom_torsion_atom_site_label_1
_geom_torsion_atom_site_label_2
_geom_torsion_atom_site_label_3
_geom_torsion_atom_site_label_4
_geom_torsion
_geom_torsion_site_symmetry_1
_geom_torsion_site_symmetry_2
_geom_torsion_site_symmetry_3
_geom_torsion_site_symmetry_4
_geom_torsion_publ_flag
S1 C13 N2 C16 -167.48(12) . . . . ?
S1 C13 N2 C14 4.19(16) . . . . ?
S1 C13 N1 C7 -1.9(2) . . . . ?
S2 C16 N2 C13 172.19(11) . . . . ?
S2 C16 N2 C14 0.31(14) . . . . ?
S2 C16 N3 C1 -1.75(17) . . . . ?
S2 C15 C14 N2 11.92(12) . . . . ?
N2 C13 N1 C7 179.62(13) . . . . ?
N2 C16 N3 C1 177.44(16) . . . . ?
N2 C14 C15 C18 -169.18(14) . . . . ?
N1 C7 C12 C11 -179.19(18) . . . . ?
N1 C7 C8 C9 178.94(15) . . . . ?
N3 C1 C2 C3 -178.58(15) . . . . ?
N3 C1 C6 C5 179.07(16) . . . . ?
C12 C7 C8 C9 1.7(2) . . . . ?
C12 C11 C10 C9 0.7(2) . . . . ?
C2 C1 C6 C5 1.74(19) . . . . ?
C2 C3 C4 C5 0.8(2) . . . . ?
C7 C8 C9 C10 0.1(2) . . . . ?
C4 C5 C6 C1 -1.1(2) . . . . ?
C8 C9 C10 C11 -1.2(2) . . . . ?
